data_4087776
loop_
_publ_author_name
'Sch\"adle, Dorothea'
'Sch\"adle, Christoph'
'Schneider, David'
'Maichle-M\"ossmer, C\"acilia'
'Anwander, Reiner'

_publ_section_title
;
 Versatile Ln2(\m-NR)2-Imide Platforms for Ligand Exchange and Isoprene
 Polymerization
;
_journal_issue 20
_journal_name_full Organometallics
_journal_page_first 4994
_journal_paper_doi 10.1021/acs.organomet.5b00589
_journal_volume 34
_journal_year 2015
_chemical_formula_sum 'C51 H85 Al La2 N2 Si2'
_chemical_formula_weight 1087.18
_space_group_crystal_system triclinic
_space_group_IT_number 2
_space_group_name_Hall '-P 1'
_space_group_name_H-M_alt 'P -1'
_atom_sites_solution_hydrogens geom
_atom_sites_solution_primary direct
_atom_sites_solution_secondary difmap
_audit_creation_method SHELXL-2013
_cell_angle_alpha 102.936(2)
_cell_angle_beta 92.217(2)
_cell_angle_gamma 107.517(2)
_cell_formula_units_Z 2
_cell_length_a 12.7087(11)
_cell_length_b 13.3070(13)
_cell_length_c 16.9413(14)
_cell_measurement_reflns_used 9210
_cell_measurement_temperature 109(2)
_cell_measurement_theta_max 29.04
_cell_measurement_theta_min 2.304
_cell_volume 2645.4(4)
_computing_cell_refinement 'APEX2 v2014.1-1 (Bruker AXS)'
_computing_data_collection 'COSMO v1.61'
_computing_data_reduction 'SAINT V8.34A (Bruker AXS Inc., 2013)'
_computing_molecular_graphics 'ORTEP3, POV-Ray'
_computing_structure_refinement 'SHELXL-2013 (Sheldrick, 2013)'
_computing_structure_solution 'SHELXS-97 (Sheldrick, 2008)'
_diffrn_ambient_temperature 109(2)
_diffrn_measured_fraction_theta_full 0.999
_diffrn_measured_fraction_theta_max 0.996
_diffrn_measurement_device_type 'Bruker APEX DUO'
_diffrn_measurement_method omega/phi-scans
_diffrn_radiation_monochromator 'QUAZAR optics'
_diffrn_radiation_type MoK\a
_diffrn_radiation_wavelength 0.71073
_diffrn_reflns_av_R_equivalents 0.0351
_diffrn_reflns_av_unetI/netI 0.0413
_diffrn_reflns_Laue_measured_fraction_full 0.999
_diffrn_reflns_Laue_measured_fraction_max 0.996
_diffrn_reflns_limit_h_max 17
_diffrn_reflns_limit_h_min -17
_diffrn_reflns_limit_k_max 18
_diffrn_reflns_limit_k_min -18
_diffrn_reflns_limit_l_max 23
_diffrn_reflns_limit_l_min -23
_diffrn_reflns_number 49340
_diffrn_reflns_point_group_measured_fraction_full 0.999
_diffrn_reflns_point_group_measured_fraction_max 0.996
_diffrn_reflns_theta_full 25.242
_diffrn_reflns_theta_max 29.093
_diffrn_reflns_theta_min 1.656
_diffrn_source 'Imus-focus sealed tube'
_exptl_absorpt_coefficient_mu 1.688
_exptl_absorpt_correction_T_max 0.7458
_exptl_absorpt_correction_T_min 0.6157
_exptl_absorpt_correction_type numerical
_exptl_absorpt_process_details 'SADABS V2012/1 (Bruker AXS Inc.)'
_exptl_crystal_colour colorless
_exptl_crystal_density_diffrn 1.365
_exptl_crystal_description block
_exptl_crystal_F_000 1120
_exptl_crystal_size_max 0.220
_exptl_crystal_size_mid 0.160
_exptl_crystal_size_min 0.120
_refine_diff_density_max 2.679
_refine_diff_density_min -1.423
_refine_diff_density_rms 0.118
_refine_ls_extinction_method none
_refine_ls_goodness_of_fit_ref 1.061
_refine_ls_hydrogen_treatment constr
_refine_ls_matrix_type full
_refine_ls_number_parameters 549
_refine_ls_number_reflns 14139
_refine_ls_number_restraints 0
_refine_ls_restrained_S_all 1.061
_refine_ls_R_factor_all 0.0512
_refine_ls_R_factor_gt 0.0360
_refine_ls_shift/su_max 0.002
_refine_ls_shift/su_mean 0.000
_refine_ls_structure_factor_coef Fsqd
_refine_ls_weighting_details 'w=1/[\s^2^(Fo^2^)+(0.0243P)^2^+5.3865P] where P=(Fo^2^+2Fc^2^)/3'
_refine_ls_weighting_scheme calc
_refine_ls_wR_factor_gt 0.0716
_refine_ls_wR_factor_ref 0.0772
_reflns_Friedel_coverage 0.000
_reflns_number_gt 11421
_reflns_number_total 14139
_reflns_threshold_expression 'I > 2\s(I)'
_cod_data_source_file om5b00589_si_002.cif
_cod_data_source_block Compound_6-La
_cod_database_code 4087776
_shelx_space_group_comment
;
The symmetry employed for this shelxl refinement is uniquely defined
by the following loop, which should always be used as a source of
symmetry information in preference to the above space-group names.
They are only intended as comments.
;
_shelx_estimated_absorpt_t_min 0.708
_shelx_estimated_absorpt_t_max 0.823
_shelxl_version_number 2013-3

loop_
_space_group_symop_operation_xyz
'x, y, z'
'-x, -y, -z'

loop_
_atom_site_label
_atom_site_type_symbol
_atom_site_fract_x
_atom_site_fract_y
_atom_site_fract_z
_atom_site_U_iso_or_equiv
_atom_site_adp_type
_atom_site_occupancy
_atom_site_site_symmetry_order
_atom_site_calc_flag
_atom_site_refinement_flags_posn
_atom_site_refinement_flags_adp
La1 La 0.80390(2) 0.13310(2) 0.29231(2) 0.01357(5) Uani 1 1 d . .
La2 La 0.56920(2) 0.24134(2) 0.26451(2) 0.01430(5) Uani 1 1 d . .
Si1 Si 0.94025(7) -0.10084(7) 0.17843(5) 0.01713(17) Uani 1 1 d . .
Si2 Si 0.39459(8) 0.38274(8) 0.13702(5) 0.02097(19) Uani 1 1 d . .
Al1 Al 0.72300(8) 0.17894(8) 0.12122(6) 0.0204(2) Uani 1 1 d . .
N1 N 0.7722(2) 0.2743(2) 0.22828(16) 0.0177(5) Uani 1 1 d . .
N2 N 0.6042(2) 0.1037(2) 0.30724(15) 0.0165(5) Uani 1 1 d . .
C1 C 0.7267(3) 0.0317(3) 0.13273(19) 0.0225(7) Uani 1 1 d . .
H1A H 0.8038 0.0350 0.1452 0.034 Uiso 1 1 calc R U
H1B H 0.6942 -0.0230 0.0816 0.034 Uiso 1 1 calc R U
H1C H 0.6840 0.0120 0.1770 0.034 Uiso 1 1 calc R U
C2 C 0.5563(3) 0.1513(3) 0.0966(2) 0.0255(7) Uani 1 1 d . .
H2A H 0.5156 0.1082 0.1322 0.038 Uiso 1 1 calc R U
H2B H 0.5319 0.1115 0.0395 0.038 Uiso 1 1 calc R U
H2C H 0.5415 0.2210 0.1063 0.038 Uiso 1 1 calc R U
C3 C 0.7847(3) 0.1862(3) 0.0163(2) 0.0324(9) Uani 1 1 d . .
H3A H 0.7662 0.2426 -0.0045 0.049 Uiso 1 1 calc R U
H3B H 0.7528 0.1157 -0.0232 0.049 Uiso 1 1 calc R U
H3C H 0.8656 0.2039 0.0247 0.049 Uiso 1 1 calc R U
C4 C 1.0124(4) 0.4913(4) 0.1472(3) 0.0520(13) Uani 1 1 d . .
H4A H 1.0281 0.5703 0.1601 0.078 Uiso 1 1 calc R U
H4B H 1.0479 0.4687 0.0990 0.078 Uiso 1 1 calc R U
H4C H 1.0415 0.4710 0.1935 0.078 Uiso 1 1 calc R U
C5 C 0.8868(3) 0.4350(3) 0.1298(2) 0.0324(9) Uani 1 1 d . .
H5 H 0.8734 0.3547 0.1156 0.039 Uiso 1 1 calc R U
C6 C 0.8398(4) 0.4632(4) 0.0565(3) 0.0484(12) Uani 1 1 d . .
H6A H 0.7589 0.4296 0.0479 0.073 Uiso 1 1 calc R U
H6B H 0.8719 0.4358 0.0078 0.073 Uiso 1 1 calc R U
H6C H 0.8583 0.5423 0.0666 0.073 Uiso 1 1 calc R U
C7 C 0.8321(3) 0.4628(3) 0.2061(2) 0.0244(7) Uani 1 1 d . .
C8 C 0.8331(3) 0.5695(3) 0.2326(2) 0.0296(8) Uani 1 1 d . .
H8 H 0.8602 0.6180 0.1991 0.036 Uiso 1 1 calc R U
C9 C 0.7967(3) 0.6090(3) 0.3054(2) 0.0316(8) Uani 1 1 d . .
H9 H 0.7922 0.6807 0.3194 0.038 Uiso 1 1 calc R U
C10 C 0.7671(3) 0.5410(3) 0.3569(2) 0.0273(7) Uani 1 1 d . .
H10 H 0.7461 0.5679 0.4087 0.033 Uiso 1 1 calc R U
C11 C 0.7672(3) 0.4330(3) 0.3348(2) 0.0210(6) Uani 1 1 d . .
C12 C 0.7909(3) 0.3867(3) 0.2547(2) 0.0195(6) Uani 1 1 d . .
C13 C 0.7668(3) 0.3748(3) 0.40301(19) 0.0221(7) Uani 1 1 d . .
H13 H 0.7211 0.2968 0.3811 0.026 Uiso 1 1 calc R U
C14 C 0.8859(3) 0.3790(3) 0.4254(3) 0.0372(9) Uani 1 1 d . .
H14A H 0.9154 0.3480 0.3764 0.056 Uiso 1 1 calc R U
H14B H 0.8868 0.3368 0.4659 0.056 Uiso 1 1 calc R U
H14C H 0.9321 0.4547 0.4481 0.056 Uiso 1 1 calc R U
C15 C 0.7194(4) 0.4205(3) 0.4795(2) 0.0416(10) Uani 1 1 d . .
H15A H 0.7658 0.4956 0.5040 0.062 Uiso 1 1 calc R U
H15B H 0.7187 0.3762 0.5187 0.062 Uiso 1 1 calc R U
H15C H 0.6435 0.4189 0.4647 0.062 Uiso 1 1 calc R U
C16 C 0.7006(3) 0.1235(3) 0.47254(18) 0.0201(6) Uani 1 1 d . .
H16 H 0.7354 0.1831 0.4456 0.024 Uiso 1 1 calc R U
C17 C 0.7854(3) 0.1299(3) 0.5416(2) 0.0311(8) Uani 1 1 d . .
H17A H 0.7507 0.0785 0.5736 0.047 Uiso 1 1 calc R U
H17B H 0.8113 0.2039 0.5768 0.047 Uiso 1 1 calc R U
H17C H 0.8487 0.1114 0.5185 0.047 Uiso 1 1 calc R U
C18 C 0.5980(3) 0.1451(3) 0.5081(2) 0.0275(7) Uani 1 1 d . .
H18A H 0.5592 0.0854 0.5319 0.041 Uiso 1 1 calc R U
H18B H 0.5481 0.1502 0.4646 0.041 Uiso 1 1 calc R U
H18C H 0.6212 0.2135 0.5504 0.041 Uiso 1 1 calc R U
C19 C 0.6639(3) 0.0167(3) 0.40656(18) 0.0186(6) Uani 1 1 d . .
C20 C 0.6748(3) -0.0779(3) 0.42423(19) 0.0215(7) Uani 1 1 d . .
H20 H 0.7173 -0.0719 0.4734 0.026 Uiso 1 1 calc R U
C21 C 0.6263(3) -0.1784(3) 0.3730(2) 0.0231(7) Uani 1 1 d . .
H21 H 0.6374 -0.2408 0.3855 0.028 Uiso 1 1 calc R U
C22 C 0.5607(3) -0.1884(3) 0.3024(2) 0.0214(7) Uani 1 1 d . .
H22 H 0.5247 -0.2589 0.2681 0.026 Uiso 1 1 calc R U
C23 C 0.5459(3) -0.0984(3) 0.28033(19) 0.0186(6) Uani 1 1 d . .
C24 C 0.6013(2) 0.0096(2) 0.33084(18) 0.0163(6) Uani 1 1 d . .
C25 C 0.4632(3) -0.1176(3) 0.2076(2) 0.0249(7) Uani 1 1 d . .
H25 H 0.4722 -0.0461 0.1943 0.030 Uiso 1 1 calc R U
C26 C 0.4755(3) -0.1975(3) 0.1306(2) 0.0335(8) Uani 1 1 d . .
H26A H 0.5513 -0.1727 0.1161 0.050 Uiso 1 1 calc R U
H26B H 0.4226 -0.2010 0.0856 0.050 Uiso 1 1 calc R U
H26C H 0.4605 -0.2699 0.1409 0.050 Uiso 1 1 calc R U
C27 C 0.3448(3) -0.1608(4) 0.2294(2) 0.0394(10) Uani 1 1 d . .
H27A H 0.3320 -0.2337 0.2381 0.059 Uiso 1 1 calc R U
H27B H 0.2915 -0.1643 0.1848 0.059 Uiso 1 1 calc R U
H27C H 0.3353 -0.1121 0.2794 0.059 Uiso 1 1 calc R U
C28 C 0.9694(2) 0.0373(2) 0.24845(18) 0.0153(6) Uani 1 1 d . .
C29 C 0.9782(2) 0.0543(2) 0.33605(18) 0.0159(6) Uani 1 1 d . .
C30 C 1.0248(3) 0.1665(3) 0.37256(19) 0.0190(6) Uani 1 1 d . .
C31 C 1.0462(3) 0.2217(3) 0.30907(19) 0.0193(6) Uani 1 1 d . .
C32 C 1.0131(2) 0.1438(3) 0.23363(18) 0.0166(6) Uani 1 1 d . .
C33 C 0.9559(3) -0.0326(3) 0.38261(19) 0.0216(7) Uani 1 1 d . .
H33A H 1.0232 -0.0524 0.3901 0.032 Uiso 1 1 calc R U
H33B H 0.8958 -0.0968 0.3520 0.032 Uiso 1 1 calc R U
H33C H 0.9341 -0.0051 0.4360 0.032 Uiso 1 1 calc R U
C34 C 1.0651(3) 0.2179(3) 0.4619(2) 0.0274(7) Uani 1 1 d . .
H34A H 1.0250 0.1698 0.4946 0.041 Uiso 1 1 calc R U
H34B H 1.0515 0.2880 0.4776 0.041 Uiso 1 1 calc R U
H34C H 1.1449 0.2293 0.4713 0.041 Uiso 1 1 calc R U
C35 C 1.1114(3) 0.3399(3) 0.3190(2) 0.0278(7) Uani 1 1 d . .
H35A H 1.1871 0.3463 0.3056 0.042 Uiso 1 1 calc R U
H35B H 1.1142 0.3801 0.3755 0.042 Uiso 1 1 calc R U
H35C H 1.0753 0.3702 0.2823 0.042 Uiso 1 1 calc R U
C36 C 1.0265(3) 0.1747(3) 0.15309(19) 0.0215(7) Uani 1 1 d . .
H36A H 0.9976 0.2352 0.1533 0.032 Uiso 1 1 calc R U
H36B H 0.9852 0.1121 0.1087 0.032 Uiso 1 1 calc R U
H36C H 1.1054 0.1967 0.1451 0.032 Uiso 1 1 calc R U
C37 C 0.9585(3) -0.0980(3) 0.0695(2) 0.0249(7) Uani 1 1 d . .
H37A H 0.9049 -0.0677 0.0487 0.037 Uiso 1 1 calc R U
H37B H 0.9459 -0.1721 0.0367 0.037 Uiso 1 1 calc R U
H37C H 1.0341 -0.0526 0.0663 0.037 Uiso 1 1 calc R U
C38 C 0.7954(3) -0.1920(3) 0.1800(2) 0.0228(7) Uani 1 1 d . .
H38A H 0.7817 -0.1923 0.2365 0.034 Uiso 1 1 calc R U
H38B H 0.7873 -0.2661 0.1491 0.034 Uiso 1 1 calc R U
H38C H 0.7418 -0.1651 0.1553 0.034 Uiso 1 1 calc R U
C39 C 1.0427(3) -0.1649(3) 0.2096(2) 0.0283(8) Uani 1 1 d . .
H39A H 1.1182 -0.1145 0.2139 0.042 Uiso 1 1 calc R U
H39B H 1.0352 -0.2323 0.1686 0.042 Uiso 1 1 calc R U
H39C H 1.0282 -0.1813 0.2624 0.042 Uiso 1 1 calc R U
C40 C 0.3916(3) 0.3133(3) 0.22192(18) 0.0167(6) Uani 1 1 d . .
C41 C 0.3401(3) 0.2022(3) 0.22460(19) 0.0176(6) Uani 1 1 d . .
C42 C 0.3455(3) 0.1959(3) 0.30672(19) 0.0182(6) Uani 1 1 d . .
C43 C 0.4000(3) 0.3012(3) 0.35647(18) 0.0179(6) Uani 1 1 d . .
C44 C 0.4281(3) 0.3736(3) 0.30516(18) 0.0176(6) Uani 1 1 d . .
C45 C 0.2831(3) 0.1046(3) 0.1550(2) 0.0258(7) Uani 1 1 d . .
H45A H 0.3064 0.0427 0.1614 0.039 Uiso 1 1 calc R U
H45B H 0.3035 0.1217 0.1033 0.039 Uiso 1 1 calc R U
H45C H 0.2024 0.0860 0.1553 0.039 Uiso 1 1 calc R U
C46 C 0.2926(3) 0.0976(3) 0.3382(2) 0.0274(8) Uani 1 1 d . .
H46A H 0.3450 0.0919 0.3796 0.041 Uiso 1 1 calc R U
H46B H 0.2726 0.0322 0.2930 0.041 Uiso 1 1 calc R U
H46C H 0.2255 0.1046 0.3624 0.041 Uiso 1 1 calc R U
C47 C 0.4087(3) 0.3305(3) 0.44827(19) 0.0275(8) Uani 1 1 d . .
H47A H 0.3346 0.3219 0.4657 0.041 Uiso 1 1 calc R U
H47B H 0.4560 0.4062 0.4694 0.041 Uiso 1 1 calc R U
H47C H 0.4414 0.2825 0.4695 0.041 Uiso 1 1 calc R U
C48 C 0.4758(3) 0.4958(3) 0.3356(2) 0.0246(7) Uani 1 1 d . .
H48A H 0.4154 0.5264 0.3480 0.037 Uiso 1 1 calc R U
H48B H 0.5156 0.5262 0.2936 0.037 Uiso 1 1 calc R U
H48C H 0.5272 0.5140 0.3851 0.037 Uiso 1 1 calc R U
C49 C 0.3123(3) 0.4793(3) 0.1591(3) 0.0363(9) Uani 1 1 d . .
H49A H 0.2354 0.4390 0.1640 0.054 Uiso 1 1 calc R U
H49B H 0.3136 0.5156 0.1146 0.054 Uiso 1 1 calc R U
H49C H 0.3449 0.5339 0.2103 0.054 Uiso 1 1 calc R U
C50 C 0.5395(3) 0.4610(4) 0.1234(2) 0.0379(9) Uani 1 1 d . .
H50A H 0.5757 0.5131 0.1749 0.057 Uiso 1 1 calc R U
H50B H 0.5369 0.5002 0.0812 0.057 Uiso 1 1 calc R U
H50C H 0.5817 0.4106 0.1069 0.057 Uiso 1 1 calc R U
C51 C 0.3316(3) 0.2879(3) 0.0357(2) 0.0342(9) Uani 1 1 d . .
H51A H 0.3735 0.2370 0.0201 0.051 Uiso 1 1 calc R U
H51B H 0.3338 0.3298 -0.0054 0.051 Uiso 1 1 calc R U
H51C H 0.2543 0.2472 0.0392 0.051 Uiso 1 1 calc R U

loop_
_atom_site_aniso_label
_atom_site_aniso_U_11
_atom_site_aniso_U_22
_atom_site_aniso_U_33
_atom_site_aniso_U_23
_atom_site_aniso_U_13
_atom_site_aniso_U_12
La1 0.01156(9) 0.01630(9) 0.01611(8) 0.00733(7) 0.00312(6) 0.00654(7)
La2 0.01278(9) 0.01628(9) 0.01730(9) 0.00647(7) 0.00385(6) 0.00769(7)
Si1 0.0130(4) 0.0175(4) 0.0230(4) 0.0065(3) 0.0046(3) 0.0064(4)
Si2 0.0168(4) 0.0281(5) 0.0227(4) 0.0121(4) 0.0029(3) 0.0097(4)
Al1 0.0227(5) 0.0269(5) 0.0177(4) 0.0078(4) 0.0053(4) 0.0146(4)
N1 0.0161(13) 0.0167(13) 0.0228(13) 0.0073(10) 0.0046(11) 0.0068(11)
N2 0.0160(13) 0.0155(13) 0.0197(12) 0.0068(10) 0.0051(10) 0.0055(11)
C1 0.0232(17) 0.0263(18) 0.0190(15) 0.0019(13) 0.0011(13) 0.0121(15)
C2 0.0272(19) 0.0328(19) 0.0196(16) 0.0048(14) 0.0007(14) 0.0153(16)
C3 0.037(2) 0.048(2) 0.0223(17) 0.0129(16) 0.0083(15) 0.025(2)
C4 0.042(3) 0.057(3) 0.076(3) 0.036(3) 0.031(2) 0.026(2)
C5 0.032(2) 0.033(2) 0.042(2) 0.0217(17) 0.0200(17) 0.0135(17)
C6 0.055(3) 0.071(3) 0.040(2) 0.033(2) 0.025(2) 0.035(3)
C7 0.0182(17) 0.0228(17) 0.0357(19) 0.0118(14) 0.0054(14) 0.0081(14)
C8 0.029(2) 0.0216(18) 0.043(2) 0.0186(16) 0.0103(16) 0.0060(16)
C9 0.034(2) 0.0150(17) 0.047(2) 0.0093(15) 0.0068(17) 0.0077(16)
C10 0.0256(19) 0.0194(17) 0.0342(19) 0.0026(14) 0.0063(15) 0.0059(15)
C11 0.0158(16) 0.0178(16) 0.0283(17) 0.0076(13) 0.0033(13) 0.0022(13)
C12 0.0131(15) 0.0207(16) 0.0284(16) 0.0107(13) 0.0047(13) 0.0073(13)
C13 0.0237(17) 0.0162(16) 0.0208(15) 0.0015(12) -0.0011(13) 0.0010(14)
C14 0.028(2) 0.034(2) 0.043(2) 0.0138(18) -0.0074(17) -0.0011(18)
C15 0.065(3) 0.031(2) 0.0277(19) 0.0050(16) 0.012(2) 0.014(2)
C16 0.0189(16) 0.0234(17) 0.0196(15) 0.0098(13) 0.0062(12) 0.0055(14)
C17 0.033(2) 0.038(2) 0.0246(17) 0.0100(15) -0.0012(15) 0.0131(18)
C18 0.0253(18) 0.0278(19) 0.0287(18) 0.0019(14) 0.0075(15) 0.0107(16)
C19 0.0153(15) 0.0233(16) 0.0207(15) 0.0090(12) 0.0080(12) 0.0081(13)
C20 0.0197(16) 0.0291(18) 0.0220(15) 0.0138(13) 0.0070(13) 0.0112(15)
C21 0.0250(18) 0.0236(17) 0.0304(17) 0.0154(14) 0.0129(14) 0.0141(15)
C22 0.0224(17) 0.0153(15) 0.0283(17) 0.0070(13) 0.0112(14) 0.0066(14)
C23 0.0153(15) 0.0192(16) 0.0218(15) 0.0071(12) 0.0053(12) 0.0044(13)
C24 0.0107(14) 0.0204(16) 0.0217(15) 0.0092(12) 0.0086(12) 0.0067(13)
C25 0.0234(18) 0.0222(17) 0.0276(17) 0.0054(14) -0.0024(14) 0.0063(15)
C26 0.0243(19) 0.043(2) 0.0276(18) 0.0032(16) 0.0009(15) 0.0066(18)
C27 0.024(2) 0.055(3) 0.039(2) 0.0012(19) 0.0004(17) 0.0204(19)
C28 0.0111(14) 0.0202(15) 0.0192(14) 0.0088(12) 0.0039(11) 0.0084(12)
C29 0.0128(14) 0.0201(15) 0.0190(14) 0.0108(12) 0.0022(11) 0.0069(13)
C30 0.0118(15) 0.0240(17) 0.0212(15) 0.0068(13) -0.0002(12) 0.0053(13)
C31 0.0127(15) 0.0199(16) 0.0256(16) 0.0088(13) 0.0020(12) 0.0033(13)
C32 0.0114(14) 0.0209(16) 0.0213(15) 0.0101(12) 0.0040(12) 0.0068(13)
C33 0.0220(17) 0.0269(18) 0.0233(16) 0.0145(13) 0.0055(13) 0.0119(15)
C34 0.0225(18) 0.031(2) 0.0248(17) 0.0062(14) -0.0048(14) 0.0051(16)
C35 0.0227(18) 0.0224(18) 0.0341(19) 0.0094(15) 0.0020(15) -0.0005(15)
C36 0.0219(17) 0.0261(17) 0.0225(16) 0.0132(13) 0.0094(13) 0.0102(14)
C37 0.0229(18) 0.0266(18) 0.0247(17) 0.0046(14) 0.0108(14) 0.0074(15)
C38 0.0190(17) 0.0214(17) 0.0289(17) 0.0100(13) 0.0035(13) 0.0049(14)
C39 0.0176(17) 0.0238(18) 0.045(2) 0.0055(15) 0.0010(15) 0.0111(15)
C40 0.0129(15) 0.0206(16) 0.0189(14) 0.0053(12) 0.0026(12) 0.0082(13)
C41 0.0133(15) 0.0198(16) 0.0229(15) 0.0063(12) 0.0023(12) 0.0089(13)
C42 0.0144(15) 0.0209(16) 0.0226(15) 0.0081(13) 0.0062(12) 0.0077(13)
C43 0.0168(15) 0.0199(16) 0.0210(15) 0.0072(12) 0.0066(12) 0.0095(13)
C44 0.0143(15) 0.0210(16) 0.0217(15) 0.0060(12) 0.0048(12) 0.0110(13)
C45 0.0233(18) 0.0245(18) 0.0284(17) 0.0038(14) -0.0008(14) 0.0083(15)
C46 0.0238(18) 0.0276(19) 0.0344(19) 0.0146(15) 0.0098(15) 0.0074(16)
C47 0.035(2) 0.0301(19) 0.0192(16) 0.0047(14) 0.0073(14) 0.0136(17)
C48 0.0263(18) 0.0214(17) 0.0262(17) 0.0049(13) 0.0034(14) 0.0087(15)
C49 0.034(2) 0.041(2) 0.049(2) 0.0262(19) 0.0082(18) 0.0234(19)
C50 0.026(2) 0.051(3) 0.039(2) 0.0231(19) 0.0074(17) 0.0066(19)
C51 0.038(2) 0.042(2) 0.0255(18) 0.0141(16) 0.0008(16) 0.0143(19)

loop_
_atom_type_symbol
_atom_type_description
_atom_type_scat_dispersion_real
_atom_type_scat_dispersion_imag
_atom_type_scat_source
C C 0.0033 0.0016 'International Tables Vol C Tables 4.2.6.8 and 6.1.1.4'
N N 0.0061 0.0033 'International Tables Vol C Tables 4.2.6.8 and 6.1.1.4'
Al Al 0.0645 0.0514 'International Tables Vol C Tables 4.2.6.8 and 6.1.1.4'
Si Si 0.0817 0.0704 'International Tables Vol C Tables 4.2.6.8 and 6.1.1.4'
La La -0.2871 2.4523 'International Tables Vol C Tables 4.2.6.8 and 6.1.1.4'
H H 0.0000 0.0000 'International Tables Vol C Tables 4.2.6.8 and 6.1.1.4'

loop_
_geom_angle_atom_site_label_1
_geom_angle_atom_site_label_2
_geom_angle_atom_site_label_3
_geom_angle
N2 La1 N1 79.77(8)
N2 La1 C1 83.46(9)
N1 La1 C1 73.68(9)
N2 La1 C24 29.73(8)
N1 La1 C24 109.04(8)
C1 La1 C24 86.96(10)
N2 La1 C28 146.79(9)
N1 La1 C28 121.90(8)
C1 La1 C28 79.96(9)
C24 La1 C28 120.28(9)
N2 La1 C32 165.78(9)
N1 La1 C32 95.37(8)
C1 La1 C32 82.35(9)
C24 La1 C32 149.37(9)
C28 La1 C32 29.48(8)
N2 La1 C29 139.43(8)
N1 La1 C29 140.68(8)
C1 La1 C29 107.31(9)
C24 La1 C29 110.26(8)
C28 La1 C29 29.50(8)
C32 La1 C29 47.54(8)
N2 La1 C31 164.38(9)
N1 La1 C31 94.99(9)
C1 La1 C31 109.37(9)
C24 La1 C31 154.19(9)
C28 La1 C31 47.65(9)
C32 La1 C31 28.23(9)
C29 La1 C31 46.64(8)
N2 La1 C30 146.71(8)
N1 La1 C30 119.79(9)
C1 La1 C30 126.20(9)
C24 La1 C30 126.13(9)
C28 La1 C30 47.69(9)
C32 La1 C30 46.79(8)
C29 La1 C30 28.13(9)
C31 La1 C30 28.12(8)
N2 La1 C19 51.65(8)
N1 La1 C19 128.40(8)
C1 La1 C19 111.49(10)
C24 La1 C19 28.40(9)
C28 La1 C19 109.25(8)
C32 La1 C19 135.97(8)
C29 La1 C19 88.78(8)
C31 La1 C19 126.65(9)
C30 La1 C19 98.65(8)
N2 La1 Al1 79.96(6)
N1 La1 Al1 35.68(6)
C1 La1 Al1 38.00(7)
C24 La1 Al1 100.68(7)
C28 La1 Al1 103.07(6)
C32 La1 Al1 88.30(6)
C29 La1 Al1 132.18(6)
C31 La1 Al1 104.42(6)
C30 La1 Al1 132.15(6)
C19 La1 Al1 128.89(6)
N2 La1 La2 36.07(6)
N1 La1 La2 44.01(6)
C1 La1 La2 79.44(7)
C24 La1 La2 65.76(6)
C28 La1 La2 158.13(6)
C32 La1 La2 138.79(6)
C29 La1 La2 172.31(6)
C31 La1 La2 135.36(6)
C30 La1 La2 148.74(6)
C19 La1 La2 85.21(6)
Al1 La1 La2 55.492(16)
N2 La2 N1 81.42(8)
N2 La2 C2 97.11(9)
N1 La2 C2 72.95(9)
N2 La2 C41 112.64(9)
N1 La2 C41 152.75(8)
C2 La2 C41 81.94(9)
N2 La2 C40 141.61(9)
N1 La2 C40 134.66(8)
C2 La2 C40 85.14(9)
C41 La2 C40 29.46(9)
N2 La2 C44 136.41(8)
N1 La2 C44 135.61(8)
C2 La2 C44 113.56(9)
C41 La2 C44 47.53(9)
C40 La2 C44 29.20(9)
N2 La2 C42 95.88(9)
N1 La2 C42 177.30(8)
C2 La2 C42 107.30(10)
C41 La2 C42 28.67(8)
C40 La2 C42 47.89(8)
C44 La2 C42 46.90(9)
N2 La2 C43 108.04(8)
N1 La2 C43 153.07(9)
C2 La2 C43 128.51(9)
C41 La2 C43 47.15(9)
C40 La2 C43 47.76(8)
C44 La2 C43 28.39(8)
C42 La2 C43 28.28(9)
N2 La2 C12 103.68(9)
N1 La2 C12 28.60(8)
C2 La2 C12 87.91(10)
C41 La2 C12 143.17(8)
C40 La2 C12 114.71(9)
C44 La2 C12 107.48(9)
C42 La2 C12 153.59(9)
C43 La2 C12 126.22(9)
N2 La2 C11 104.30(9)
N1 La2 C11 52.16(8)
C2 La2 C11 115.58(10)
C41 La2 C11 136.76(9)
C40 La2 C11 109.16(9)
C44 La2 C11 90.03(9)
C42 La2 C11 129.16(9)
C43 La2 C11 100.93(9)
C12 La2 C11 28.30(9)
N2 La2 Al1 82.70(6)
N1 La2 Al1 35.68(6)
C2 La2 Al1 38.19(7)
C41 La2 Al1 120.13(6)
C40 La2 Al1 117.84(6)
C44 La2 Al1 140.15(6)
C42 La2 Al1 143.99(7)
C43 La2 Al1 165.46(6)
C12 La2 Al1 57.66(7)
C11 La2 Al1 85.35(6)
N2 La2 La1 40.12(6)
N1 La2 La1 41.63(5)
C2 La2 La1 87.60(7)
C41 La2 La1 149.27(6)
C40 La2 La1 172.72(6)
C44 La2 La1 157.68(6)
C42 La2 La1 135.71(6)
C43 La2 La1 139.08(6)
C12 La2 La1 64.42(6)
C11 La2 La1 73.64(6)
Al1 La2 La1 55.203(17)
C28 Si1 C39 108.99(15)
C28 Si1 C37 113.51(14)
C39 Si1 C37 105.30(16)
C28 Si1 C38 112.23(14)
C39 Si1 C38 109.22(15)
C37 Si1 C38 107.31(16)
C51 Si2 C40 113.88(16)
C51 Si2 C49 106.10(19)
C40 Si2 C49 109.39(15)
C51 Si2 C50 106.44(18)
C40 Si2 C50 112.19(16)
C49 Si2 C50 108.52(19)
N1 Al1 C3 130.56(16)
N1 Al1 C1 105.18(12)
C3 Al1 C1 101.86(15)
N1 Al1 C2 108.40(13)
C3 Al1 C2 105.40(15)
C1 Al1 C2 101.91(15)
N1 Al1 La1 49.10(8)
C3 Al1 La1 135.22(11)
C1 Al1 La1 56.10(9)
C2 Al1 La1 116.55(10)
N1 Al1 La2 52.23(8)
C3 Al1 La2 153.48(11)
C1 Al1 La2 101.86(9)
C2 Al1 La2 57.91(9)
La1 Al1 La2 69.305(19)
C12 N1 Al1 129.7(2)
C12 N1 La1 134.9(2)
Al1 N1 La1 95.22(10)
C12 N1 La2 88.84(17)
Al1 N1 La2 92.08(11)
La1 N1 La2 94.36(8)
C24 N2 La2 167.8(2)
C24 N2 La1 87.84(16)
La2 N2 La1 103.81(9)
Al1 C1 La1 85.90(11)
Al1 C2 La2 83.89(11)
C7 C5 C6 113.3(3)
C7 C5 C4 109.8(3)
C6 C5 C4 110.5(3)
C8 C7 C12 120.1(3)
C8 C7 C5 117.0(3)
C12 C7 C5 122.5(3)
C9 C8 C7 123.3(3)
C10 C9 C8 117.8(3)
C9 C10 C11 121.5(3)
C10 C11 C12 121.0(3)
C10 C11 C13 117.3(3)
C12 C11 C13 120.3(3)
C10 C11 La2 125.0(2)
C12 C11 La2 74.62(19)
C13 C11 La2 82.56(18)
N1 C12 C7 124.3(3)
N1 C12 C11 120.4(3)
C7 C12 C11 115.3(3)
N1 C12 La2 62.56(15)
C7 C12 La2 133.4(2)
C11 C12 La2 77.08(18)
C11 C13 C14 108.1(3)
C11 C13 C15 114.9(3)
C14 C13 C15 109.7(3)
C19 C16 C17 115.3(3)
C19 C16 C18 109.2(3)
C17 C16 C18 109.7(3)
C20 C19 C24 119.8(3)
C20 C19 C16 119.7(3)
C24 C19 C16 119.6(3)
C20 C19 La1 123.15(19)
C24 C19 La1 66.32(15)
C16 C19 La1 89.10(17)
C21 C20 C19 122.1(3)
C20 C21 C22 119.4(3)
C21 C22 C23 122.0(3)
C22 C23 C24 119.9(3)
C22 C23 C25 118.4(3)
C24 C23 C25 121.4(3)
N2 C24 C23 123.3(3)
N2 C24 C19 120.0(3)
C23 C24 C19 116.6(3)
N2 C24 La1 62.43(15)
C23 C24 La1 119.38(18)
C19 C24 La1 85.29(18)
C23 C25 C27 109.7(3)
C23 C25 C26 114.9(3)
C27 C25 C26 107.8(3)
C32 C28 C29 105.7(3)
C32 C28 Si1 130.5(2)
C29 C28 Si1 122.0(2)
C32 C28 La1 76.62(16)
C29 C28 La1 77.05(16)
Si1 C28 La1 123.55(14)
C30 C29 C28 109.1(2)
C30 C29 C33 124.0(3)
C28 C29 C33 126.5(3)
C30 C29 La1 78.89(17)
C28 C29 La1 73.46(16)
C33 C29 La1 120.21(19)
C29 C30 C31 107.9(3)
C29 C30 C34 126.3(3)
C31 C30 C34 125.0(3)
C29 C30 La1 72.98(17)
C31 C30 La1 75.53(18)
C34 C30 La1 125.9(2)
C32 C31 C30 108.4(3)
C32 C31 C35 124.5(3)
C30 C31 C35 126.3(3)
C32 C31 La1 72.90(17)
C30 C31 La1 76.35(18)
C35 C31 La1 124.9(2)
C31 C32 C28 108.9(3)
C31 C32 C36 122.3(3)
C28 C32 C36 128.8(3)
C31 C32 La1 78.87(17)
C28 C32 La1 73.89(16)
C36 C32 La1 114.92(19)
C44 C40 C41 105.9(3)
C44 C40 Si2 121.8(2)
C41 C40 Si2 131.4(2)
C44 C40 La2 76.92(16)
C41 C40 La2 75.05(16)
Si2 C40 La2 121.75(13)
C42 C41 C40 108.7(3)
C42 C41 C45 122.5(3)
C40 C41 C45 128.7(3)
C42 C41 La2 77.67(18)
C40 C41 La2 75.49(17)
C45 C41 La2 115.62(19)
C43 C42 C41 108.5(3)
C43 C42 C46 124.6(3)
C41 C42 C46 126.6(3)
C43 C42 La2 76.87(17)
C41 C42 La2 73.66(17)
C46 C42 La2 120.6(2)
C42 C43 C44 107.9(3)
C42 C43 C47 124.3(3)
C44 C43 C47 127.1(3)
C42 C43 La2 74.85(16)
C44 C43 La2 74.56(16)
C47 C43 La2 123.7(2)
C43 C44 C40 108.9(3)
C43 C44 C48 124.2(3)
C40 C44 C48 126.5(3)
C43 C44 La2 77.04(16)
C40 C44 La2 73.88(16)
C48 C44 La2 121.3(2)

loop_
_geom_bond_atom_site_label_1
_geom_bond_atom_site_label_2
_geom_bond_distance
La1 N2 2.480(3)
La1 N1 2.491(2)
La1 C1 2.731(3)
La1 C24 2.796(3)
La1 C28 2.813(3)
La1 C32 2.848(3)
La1 C29 2.860(3)
La1 C31 2.924(3)
La1 C30 2.935(3)
La1 C19 3.043(3)
La1 Al1 3.2815(10)
La1 La2 3.7383(3)
La2 N2 2.267(2)
La2 N1 2.605(3)
La2 C2 2.806(3)
La2 C41 2.825(3)
La2 C40 2.831(3)
La2 C44 2.870(3)
La2 C42 2.876(3)
La2 C43 2.902(3)
La2 C12 2.934(3)
La2 C11 2.966(3)
La2 Al1 3.2930(9)
Si1 C28 1.871(3)
Si1 C39 1.875(3)
Si1 C37 1.875(3)
Si1 C38 1.880(3)
Si2 C51 1.870(4)
Si2 C40 1.871(3)
Si2 C49 1.874(4)
Si2 C50 1.875(4)
Al1 N1 1.922(3)
Al1 C3 1.981(3)
Al1 C1 2.026(3)
Al1 C2 2.048(4)
N1 C12 1.405(4)
N2 C24 1.388(4)
C4 C5 1.529(6)
C5 C7 1.518(5)
C5 C6 1.526(5)
C7 C8 1.386(5)
C7 C12 1.436(4)
C8 C9 1.382(5)
C9 C10 1.377(5)
C10 C11 1.402(4)
C11 C12 1.443(4)
C11 C13 1.528(4)
C13 C14 1.528(5)
C13 C15 1.529(5)
C16 C19 1.528(4)
C16 C17 1.529(5)
C16 C18 1.535(4)
C19 C20 1.402(4)
C19 C24 1.452(4)
C20 C21 1.366(5)
C21 C22 1.388(5)
C22 C23 1.393(4)
C23 C24 1.445(4)
C23 C25 1.512(5)
C25 C27 1.532(5)
C25 C26 1.534(5)
C28 C32 1.441(4)
C28 C29 1.445(4)
C29 C30 1.410(4)
C29 C33 1.505(4)
C30 C31 1.423(4)
C30 C34 1.512(4)
C31 C32 1.410(4)
C31 C35 1.509(5)
C32 C36 1.512(4)
C40 C44 1.437(4)
C40 C41 1.438(4)
C41 C42 1.412(4)
C41 C45 1.511(5)
C42 C43 1.412(5)
C42 C46 1.502(4)
C43 C44 1.416(4)
C43 C47 1.507(4)
C44 C48 1.511(4)
